data_4105860
loop_
_publ_author_name
'Ellen M. Matson'
'William P. Forrest'
'Phillip E. Fanwick'
'Suzanne C. Bart'

_publ_contact_author_address
;    Department of Chemistry
     Purdue University
     560 Oval Dr.
     W. Lafayette
     IN 47907-2084
     USA
;
_publ_contact_author_email pfanwick@purdue.edu
_publ_contact_author_fax 1(765)4940239
_publ_contact_author_name 'Fanwick, Phillip E.'
_publ_contact_author_phone 1(765)4944572
_publ_section_title
;
 Functionalization of Carbon Dioxide and Carbon Disulfide Using a Stable
 Uranium(III) Alkyl Complex
;
_journal_name_full 'Journal of the American Chemical Society'
_journal_page_first 4948
_journal_page_last 4954
_journal_paper_doi 10.1021/ja110158s
_journal_volume 133
_journal_year 2011
_chemical_formula_moiety 'C36.53 H50.53 B2 I0.067 N12 U1'
_chemical_formula_sum 'C36.53 H50.53 B2 I0.07 N12 U'
_chemical_formula_weight 925.95
_chemical_name_systematic ' ?'
_space_group_IT_number 2
_symmetry_cell_setting triclinic
_symmetry_space_group_name_Hall '-P 1'
_symmetry_space_group_name_H-M 'P -1'
_atom_type_scat_source 'International Tables for Crystallography (Vol C)'
_audit_creation_date 20-04-10
_audit_creation_method 'SHELXL and local programs'
_cell_angle_alpha 80.403(7)
_cell_angle_beta 76.877(8)
_cell_angle_gamma 89.887(10)
_cell_formula_units_Z 2
_cell_length_a 10.8142(10)
_cell_length_b 11.3685(11)
_cell_length_c 16.6972(15)
_cell_measurement_reflns_used 5159
_cell_measurement_temperature 150(2)
_cell_measurement_theta_max 57
_cell_measurement_theta_min 2
_cell_volume 1969.8(3)
_computing_cell_refinement 'DENZO/SCALEPACK (Otwinowski & Minor, 1996)'
_computing_data_collection 'CrystalClear(Rigaku, 2001)'
_computing_data_reduction 'DENZO/SCALEPACK (Otwinowski & Minor, 1996)'
_computing_molecular_graphics
;
    ORTEP (Johnson, 1976)
    PLATON (Spek, 1997)
;
_computing_publication_material 'SHELX97(Sheldrick, 2008) and local programs'
_computing_structure_refinement 'SHELX97 (Sheldrick, 2008)'
_computing_structure_solution
;
 direct methods (Shelxs97, Sheldrick, 2008)
;
_diffrn_ambient_temperature 150(2)
_diffrn_measured_fraction_theta_full 0.9510
_diffrn_measured_fraction_theta_max 0.9510
_diffrn_measurement_details
;
Data were collected on a Rigaku Rapid which has a quarter 
chi circle and a 200 degree curved image plate at a fixed 
distance of 127.4mm.  Strategy was optimized using the 
CrystalClear software.  The completeness is the best 
that can be obtained with this geometry. 
Also the use of HKL2000/SCALEPACK lowers the number 
of observed data as inconsistent equivalents are removed 
from the data set and not included in the collected total
;
_diffrn_measurement_device_type Rigaku_Rapid_II
_diffrn_measurement_method \w
_diffrn_radiation_monochromator 'confocal optics'
_diffrn_radiation_type CU-K\a
_diffrn_radiation_wavelength 1.54184
_diffrn_reflns_av_R_equivalents 0.0680
_diffrn_reflns_av_sigmaI/netI 0.0325
_diffrn_reflns_limit_h_max 11
_diffrn_reflns_limit_h_min 0
_diffrn_reflns_limit_k_max 12
_diffrn_reflns_limit_k_min -12
_diffrn_reflns_limit_l_max 18
_diffrn_reflns_limit_l_min -17
_diffrn_reflns_number 29775
_diffrn_reflns_theta_full 57.5
_diffrn_reflns_theta_max 57.52
_diffrn_reflns_theta_min 2.76
_diffrn_standards_number 0
_exptl_absorpt_coefficient_mu 13.219
_exptl_absorpt_correction_T_max 1.0000
_exptl_absorpt_correction_T_min 0.5893
_exptl_absorpt_correction_type multi-scan
_exptl_absorpt_process_details 'SCALEPACK (Otwinowski & Minor, 1997)'
_exptl_crystal_colour green
_exptl_crystal_density_diffrn 1.561
_exptl_crystal_description needle
_exptl_crystal_F_000 918
_exptl_crystal_size_max 0.04
_exptl_crystal_size_mid 0.00
_exptl_crystal_size_min 0.00
_platon_squeeze_details '                                                                       '
_refine_diff_density_max 4.67
_refine_diff_density_min -1.81
_refine_ls_d_res_high 0.91
_refine_ls_extinction_method none
_refine_ls_goodness_of_fit_ref 1.060
_refine_ls_hydrogen_treatment mixed
_refine_ls_matrix_type full
_refine_ls_number_parameters 498
_refine_ls_number_reflns 5150
_refine_ls_number_restraints 0
_refine_ls_R_factor_all 0.080
_refine_ls_R_factor_gt 0.072
_refine_ls_shift/su_max 0.001
_refine_ls_structure_factor_coef Fsqd
_refine_ls_weighting_details '1/[\s^2^(Fo^2^)+(0.1632P)^2^+0.0972P] where P=(Fo^2^+2Fc^2^)/3  '
_refine_ls_weighting_scheme calc
_refine_ls_wR_factor_gt 0.186
_refine_ls_wR_factor_ref 0.193
_reflns_number_gt 4525
_reflns_number_total 5150
_reflns_threshold_expression >2.0\s(I)
_cod_data_source_file ja110158s_si_001.cif
_cod_data_source_block SCB215
_cod_original_formula_sum 'C36.53 H50.53 B2 I0.07 N12 U1'
_cod_database_code 4105860

loop_
_symmetry_equiv_pos_as_xyz
'x, y, z'
'-x, -y, -z'

loop_
_atom_site_label
_atom_site_fract_x
_atom_site_fract_y
_atom_site_fract_z
_atom_site_U_iso_or_equiv
_atom_site_adp_type
_atom_site_occupancy
_atom_site_symmetry_multiplicity
_atom_site_calc_flag
_atom_site_refinement_flags
_atom_site_disorder_assembly
_atom_site_disorder_group
U1 0.37572(3) 0.20363(3) 0.25222(2) 0.0471(2) Uani 1 1 d . . .
I40 0.320(3) -0.051(2) 0.223(2) 0.106(12) Uani 0.067(6) 1 d P A 1
N11 0.2882(10) 0.4138(10) 0.2036(7) 0.055(3) Uani 1 1 d . A .
N12 0.2153(10) 0.4217(9) 0.1430(6) 0.046(2) Uani 1 1 d . . .
N21 0.1395(9) 0.1883(10) 0.2584(6) 0.047(2) Uani 1 1 d . A .
N22 0.0924(9) 0.2253(9) 0.1895(6) 0.047(2) Uani 1 1 d . . .
N31 0.3976(9) 0.2345(10) 0.0955(6) 0.050(3) Uani 1 1 d . A .
N32 0.2891(10) 0.2509(10) 0.0676(6) 0.052(3) Uani 1 1 d . . .
N61 0.5697(11) 0.0858(10) 0.3068(7) 0.053(3) Uani 1 1 d . A .
N62 0.5873(10) 0.1293(11) 0.3766(7) 0.052(3) Uani 1 1 d . . .
N71 0.3428(10) 0.2865(10) 0.3899(7) 0.054(3) Uani 1 1 d . A .
N72 0.4456(10) 0.2926(10) 0.4270(6) 0.052(3) Uani 1 1 d . . .
N81 0.5683(10) 0.3454(10) 0.2361(7) 0.052(3) Uani 1 1 d . A .
N82 0.6315(9) 0.3399(10) 0.3006(7) 0.052(3) Uani 1 1 d . . .
C13 0.1839(13) 0.5385(11) 0.1226(8) 0.051(3) Uani 1 1 d . A .
C14 0.2391(13) 0.6076(12) 0.1649(8) 0.053(3) Uani 1 1 d . . .
C15 0.3002(12) 0.5289(12) 0.2151(9) 0.053(3) Uani 1 1 d . A .
C16 0.0974(13) 0.5752(12) 0.0642(8) 0.053(3) Uani 1 1 d . . .
C17 0.3761(16) 0.5630(14) 0.2768(9) 0.071(4) Uani 1 1 d . . .
C23 -0.0290(12) 0.1830(12) 0.1999(8) 0.053(3) Uani 1 1 d . A .
C24 -0.0646(15) 0.1151(14) 0.2788(10) 0.066(4) Uani 1 1 d . . .
C25 0.0426(12) 0.1224(12) 0.3112(8) 0.051(3) Uani 1 1 d . A .
C26 -0.1070(14) 0.2011(14) 0.1364(9) 0.065(4) Uani 1 1 d . . .
C27 0.0596(17) 0.0636(15) 0.3958(10) 0.071(4) Uani 1 1 d . . .
C33 0.3074(14) 0.2152(14) -0.0079(8) 0.062(4) Uani 1 1 d . A .
C34 0.4293(12) 0.1764(13) -0.0278(8) 0.059(3) Uani 1 1 d . . .
C35 0.4848(12) 0.1892(12) 0.0388(7) 0.050(3) Uani 1 1 d . A .
C36 0.2045(14) 0.2159(17) -0.0556(10) 0.079(5) Uani 1 1 d . . .
C37 0.6119(13) 0.1612(13) 0.0499(9) 0.062(4) Uani 1 1 d . . .
C40 0.333(2) -0.0166(18) 0.2468(13) 0.062(6) Uani 0.933(6) 1 d P A 2
C41 0.2221(16) -0.0818(14) 0.2355(9) 0.051(3) Uani 0.933(6) 1 d P A 2
C42 0.1419(15) -0.1625(15) 0.2983(11) 0.071(5) Uani 0.933(6) 1 d P A 2
C43 0.0328(16) -0.2100(15) 0.2870(14) 0.083(6) Uani 0.933(6) 1 d P A 2
C44 -0.0041(16) -0.1830(16) 0.2104(14) 0.076(5) Uani 0.933(6) 1 d P A 2
C45 0.0698(15) -0.1049(16) 0.1485(12) 0.071(5) Uani 0.933(6) 1 d P A 2
C46 0.1827(15) -0.0550(14) 0.1573(11) 0.065(4) Uani 0.933(6) 1 d P A 2
C63 0.6445(11) 0.0381(13) 0.4231(9) 0.052(3) Uani 1 1 d . A .
C64 0.6588(12) -0.0546(13) 0.3817(9) 0.059(3) Uani 1 1 d . . .
C65 0.6185(12) -0.0239(12) 0.3097(9) 0.053(3) Uani 1 1 d . A .
C66 0.6751(13) 0.0590(14) 0.5010(9) 0.063(4) Uani 1 1 d . . .
C67 0.6317(14) -0.0912(15) 0.2405(10) 0.069(4) Uani 1 1 d . . .
C73 0.4096(14) 0.3375(13) 0.4980(8) 0.061(4) Uani 1 1 d . A .
C74 0.2813(13) 0.3651(12) 0.5088(9) 0.061(4) Uani 1 1 d . . .
C75 0.2470(13) 0.3344(13) 0.4382(10) 0.061(4) Uani 1 1 d . A .
C76 0.4911(14) 0.3516(13) 0.5556(9) 0.065(4) Uani 1 1 d . . .
C77 0.1217(13) 0.3555(16) 0.4148(11) 0.078(5) Uani 1 1 d . . .
C83 0.7365(13) 0.4124(12) 0.2779(9) 0.061(4) Uani 1 1 d . A .
C84 0.7404(14) 0.4741(13) 0.1975(10) 0.067(4) Uani 1 1 d . . .
C85 0.6335(13) 0.4319(13) 0.1750(10) 0.058(4) Uani 1 1 d . A .
C86 0.8295(13) 0.4199(15) 0.3294(10) 0.068(4) Uani 1 1 d . . .
C87 0.5937(15) 0.4692(14) 0.0948(9) 0.066(4) Uani 1 1 d . . .
B1 0.1748(15) 0.3133(15) 0.1131(10) 0.051(4) Uani 1 1 d . A .
B2 0.5804(14) 0.2598(14) 0.3846(10) 0.051(4) Uani 1 1 d . A .
H1 0.095(9) 0.339(8) 0.078(6) 0.02(2) Uiso 1 1 d . . .
H2 0.619(10) 0.296(10) 0.430(7) 0.04(3) Uiso 1 1 d . . .
H14 0.2366 0.6918 0.1610 0.063 Uiso 1 1 calc R A .
H24 -0.1434 0.0735 0.3047 0.079 Uiso 1 1 calc R A .
H34 0.4684 0.1467 -0.0770 0.071 Uiso 1 1 calc R A .
H42 0.1643 -0.1847 0.3504 0.085 Uiso 0.933(6) 1 calc PR A 2
H43 -0.0198 -0.2628 0.3319 0.100 Uiso 0.933(6) 1 calc PR A 2
H44 -0.0789 -0.2187 0.2027 0.091 Uiso 0.933(6) 1 calc PR A 2
H45 0.0443 -0.0833 0.0974 0.085 Uiso 0.933(6) 1 calc PR A 2
H46 0.2343 -0.0029 0.1115 0.078 Uiso 0.933(6) 1 calc PR A 2
H64 0.6917 -0.1294 0.3998 0.070 Uiso 1 1 calc R A .
H74 0.2294 0.3971 0.5534 0.073 Uiso 1 1 calc R A .
H84 0.8025 0.5325 0.1650 0.081 Uiso 1 1 calc R A .
H16A 0.0881 0.6618 0.0574 0.079 Uiso 1 1 calc R A .
H16B 0.0138 0.5348 0.0876 0.079 Uiso 1 1 calc R . .
H16C 0.1339 0.5528 0.0098 0.079 Uiso 1 1 calc R . .
H17A 0.3999 0.4903 0.3094 0.107 Uiso 1 1 calc R A .
H17B 0.3233 0.6104 0.3144 0.107 Uiso 1 1 calc R . .
H17C 0.4529 0.6100 0.2455 0.107 Uiso 1 1 calc R . .
H26A -0.1276 0.2855 0.1257 0.097 Uiso 1 1 calc R A .
H26B -0.1858 0.1520 0.1571 0.097 Uiso 1 1 calc R . .
H26C -0.0592 0.1779 0.0845 0.097 Uiso 1 1 calc R . .
H27A 0.0542 -0.0233 0.4000 0.107 Uiso 1 1 calc R A .
H27B -0.0073 0.0882 0.4394 0.107 Uiso 1 1 calc R . .
H27C 0.1429 0.0878 0.4029 0.107 Uiso 1 1 calc R . .
H36A 0.1302 0.1686 -0.0204 0.119 Uiso 1 1 calc R A .
H36B 0.2359 0.1814 -0.1061 0.119 Uiso 1 1 calc R . .
H36C 0.1803 0.2982 -0.0712 0.119 Uiso 1 1 calc R . .
H37A 0.6748 0.2108 0.0057 0.093 Uiso 1 1 calc R A .
H37B 0.6264 0.0768 0.0471 0.093 Uiso 1 1 calc R . .
H37C 0.6199 0.1774 0.1044 0.093 Uiso 1 1 calc R . .
H40A 0.4037 -0.0352 0.2022 0.075 Uiso 0.933(6) 1 calc PR A 2
H40B 0.3493 -0.0601 0.2996 0.075 Uiso 0.933(6) 1 calc PR A 2
H66A 0.5964 0.0688 0.5417 0.094 Uiso 1 1 calc R A .
H66B 0.7295 0.1315 0.4898 0.094 Uiso 1 1 calc R . .
H66C 0.7197 -0.0093 0.5234 0.094 Uiso 1 1 calc R . .
H67A 0.5648 -0.1542 0.2545 0.104 Uiso 1 1 calc R A .
H67B 0.7150 -0.1271 0.2310 0.104 Uiso 1 1 calc R . .
H67C 0.6240 -0.0371 0.1898 0.104 Uiso 1 1 calc R . .
H76A 0.5301 0.2757 0.5705 0.098 Uiso 1 1 calc R A .
H76B 0.4397 0.3756 0.6062 0.098 Uiso 1 1 calc R . .
H76C 0.5579 0.4130 0.5285 0.098 Uiso 1 1 calc R . .
H77A 0.1258 0.3325 0.3602 0.117 Uiso 1 1 calc R A .
H77B 0.1029 0.4402 0.4119 0.117 Uiso 1 1 calc R . .
H77C 0.0546 0.3074 0.4569 0.117 Uiso 1 1 calc R . .
H86A 0.7865 0.4007 0.3886 0.102 Uiso 1 1 calc R A .
H86B 0.8674 0.5010 0.3172 0.102 Uiso 1 1 calc R . .
H86C 0.8962 0.3630 0.3165 0.102 Uiso 1 1 calc R . .
H87A 0.5145 0.4259 0.0967 0.099 Uiso 1 1 calc R A .
H87B 0.6602 0.4509 0.0484 0.099 Uiso 1 1 calc R . .
H87C 0.5802 0.5552 0.0867 0.099 Uiso 1 1 calc R . .

loop_
_atom_site_aniso_label
_atom_site_aniso_U_11
_atom_site_aniso_U_22
_atom_site_aniso_U_33
_atom_site_aniso_U_12
_atom_site_aniso_U_13
_atom_site_aniso_U_23
U1 0.0468(3) 0.0531(4) 0.0449(3) 0.0030(2) -0.0222(2) -0.0019(2)
I40 0.096(18) 0.054(13) 0.20(3) 0.013(10) -0.061(16) -0.065(14)
N11 0.053(6) 0.060(7) 0.058(7) -0.006(5) -0.031(5) -0.007(6)
N12 0.053(6) 0.049(6) 0.037(5) -0.001(5) -0.017(5) 0.001(5)
N21 0.052(6) 0.058(6) 0.033(5) 0.005(5) -0.026(5) 0.007(5)
N22 0.036(5) 0.052(6) 0.049(6) 0.011(4) -0.015(5) 0.006(5)
N31 0.044(6) 0.059(7) 0.047(6) 0.004(5) -0.022(5) 0.005(5)
N32 0.055(6) 0.060(7) 0.042(6) 0.006(5) -0.022(5) -0.001(5)
N61 0.059(7) 0.060(7) 0.040(6) -0.007(6) -0.024(5) 0.008(5)
N62 0.043(6) 0.061(7) 0.054(7) 0.006(5) -0.026(5) 0.005(6)
N71 0.053(6) 0.062(7) 0.049(6) -0.001(5) -0.017(5) -0.008(5)
N72 0.054(6) 0.062(7) 0.043(6) 0.003(5) -0.019(5) -0.004(5)
N81 0.049(6) 0.052(6) 0.054(6) 0.005(5) -0.026(5) 0.012(5)
N82 0.037(5) 0.067(7) 0.054(6) -0.009(5) -0.022(5) 0.000(6)
C13 0.060(8) 0.038(7) 0.048(8) 0.008(6) -0.006(6) 0.003(6)
C14 0.072(8) 0.038(7) 0.050(7) 0.011(6) -0.026(7) 0.004(6)
C15 0.052(7) 0.056(8) 0.058(8) 0.000(6) -0.029(6) -0.009(7)
C16 0.063(8) 0.050(8) 0.048(7) 0.008(6) -0.036(6) 0.017(6)
C17 0.093(11) 0.069(10) 0.063(9) 0.012(8) -0.041(8) -0.014(8)
C23 0.053(8) 0.055(8) 0.051(8) 0.000(6) -0.018(6) 0.001(6)
C24 0.068(9) 0.069(10) 0.058(9) 0.004(8) -0.005(7) -0.012(8)
C25 0.052(7) 0.048(7) 0.051(8) 0.015(6) -0.019(6) 0.006(6)
C26 0.069(9) 0.078(10) 0.047(8) -0.006(8) -0.025(7) 0.005(7)
C27 0.084(11) 0.066(10) 0.059(9) -0.003(8) -0.015(8) 0.001(8)
C33 0.069(9) 0.081(10) 0.043(7) 0.001(7) -0.023(7) -0.014(7)
C34 0.051(8) 0.080(10) 0.050(8) 0.015(7) -0.018(6) -0.013(7)
C35 0.053(7) 0.056(8) 0.037(7) 0.010(6) -0.015(6) 0.009(6)
C36 0.058(9) 0.119(14) 0.072(10) 0.022(9) -0.031(8) -0.026(10)
C37 0.055(8) 0.061(9) 0.069(9) 0.003(6) -0.014(7) -0.010(7)
C40 0.081(13) 0.036(12) 0.065(11) -0.013(10) -0.009(10) -0.010(9)
C41 0.053(9) 0.060(9) 0.049(8) 0.012(8) -0.028(7) -0.012(7)
C42 0.063(10) 0.079(11) 0.071(11) -0.008(9) -0.006(8) -0.022(9)
C43 0.065(11) 0.054(10) 0.121(17) -0.002(8) -0.004(11) -0.010(11)
C44 0.057(10) 0.070(11) 0.112(15) 0.006(9) -0.034(10) -0.025(11)
C45 0.065(10) 0.078(11) 0.090(12) 0.021(9) -0.056(10) -0.019(10)
C46 0.065(9) 0.062(10) 0.076(11) 0.012(7) -0.032(8) -0.018(8)
C63 0.035(6) 0.066(9) 0.053(8) -0.007(6) -0.014(6) 0.003(7)
C64 0.051(7) 0.061(9) 0.068(9) 0.003(6) -0.023(7) -0.009(8)
C65 0.041(7) 0.054(8) 0.063(9) 0.006(6) -0.008(6) -0.012(7)
C66 0.055(8) 0.071(10) 0.060(9) 0.013(7) -0.020(7) 0.005(7)
C67 0.059(8) 0.081(10) 0.075(10) 0.023(7) -0.027(7) -0.017(9)
C73 0.079(10) 0.061(9) 0.044(7) -0.015(7) -0.027(7) 0.006(7)
C74 0.056(8) 0.071(10) 0.057(8) 0.006(7) -0.011(7) -0.015(7)
C75 0.054(8) 0.056(8) 0.079(10) 0.002(6) -0.028(7) -0.008(8)
C76 0.079(10) 0.060(9) 0.057(8) 0.000(7) -0.021(7) -0.007(7)
C77 0.045(8) 0.098(12) 0.102(13) 0.009(8) -0.019(8) -0.043(11)
C83 0.061(8) 0.053(8) 0.061(9) 0.008(7) -0.003(7) -0.004(7)
C84 0.072(10) 0.047(8) 0.076(10) -0.010(7) -0.019(8) 0.013(8)
C85 0.051(8) 0.053(8) 0.076(10) 0.004(6) -0.030(7) -0.002(8)
C86 0.050(8) 0.083(11) 0.074(10) -0.001(7) -0.018(7) -0.016(8)
C87 0.075(10) 0.061(9) 0.049(8) 0.000(8) -0.007(7) 0.018(7)
B1 0.052(8) 0.060(10) 0.042(8) -0.001(7) -0.020(7) 0.006(7)
B2 0.049(8) 0.060(9) 0.052(9) -0.004(7) -0.027(7) -0.011(8)

loop_
_atom_type_symbol
_atom_type_radius_bond
U 1.42
I 1.33
N 0.75
C 0.77
B 0.82
H 0.32

loop_
_geom_angle_atom_site_label_1
_geom_angle_atom_site_label_2
_geom_angle_atom_site_label_3
_geom_angle
N31 U1 N21 84.1(3)
N31 U1 C40 84.7(5)
N21 U1 C40 75.6(6)
N31 U1 N81 91.8(3)
N21 U1 N81 145.7(3)
C40 U1 N81 138.1(6)
N31 U1 N71 150.8(4)
N21 U1 N71 93.6(3)
C40 U1 N71 123.1(5)
N81 U1 N71 73.9(3)
N31 U1 N11 71.1(3)
N21 U1 N11 68.8(3)
C40 U1 N11 138.3(6)
N81 U1 N11 77.6(3)
N71 U1 N11 80.9(4)
N31 U1 N61 114.8(3)
N21 U1 N61 143.2(3)
C40 U1 N61 75.2(6)
N81 U1 N61 68.6(3)
N71 U1 N61 84.0(3)
N11 U1 N61 145.6(3)
N31 U1 I40 77.7(7)
N21 U1 I40 73.6(6)
C40 U1 I40 7.1(9)
N81 U1 I40 138.8(6)
N71 U1 I40 129.6(7)
N11 U1 I40 132.8(6)
N61 U1 I40 79.9(6)
C15 N11 N12 103.9(10)
C15 N11 U1 138.2(8)
N12 N11 U1 117.6(7)
C13 N12 N11 109.2(10)
C13 N12 B1 128.4(12)
N11 N12 B1 122.2(11)
C25 N21 N22 103.2(10)
C25 N21 U1 133.1(8)
N22 N21 U1 121.4(7)
C23 N22 N21 111.9(10)
C23 N22 B1 128.2(11)
N21 N22 B1 119.7(10)
C35 N31 N32 109.0(10)
C35 N31 U1 127.6(8)
N32 N31 U1 117.1(7)
N31 N32 C33 108.5(11)
N31 N32 B1 122.5(10)
C33 N32 B1 128.6(12)
C65 N61 N62 107.3(11)
C65 N61 U1 138.1(9)
N62 N61 U1 108.5(8)
N61 N62 C63 106.8(11)
N61 N62 B2 123.6(11)
C63 N62 B2 127.5(11)
C75 N71 N72 105.2(10)
C75 N71 U1 135.6(9)
N72 N71 U1 119.1(7)
C73 N72 N71 110.2(11)
C73 N72 B2 127.9(11)
N71 N72 B2 121.8(10)
C85 N81 N82 104.6(10)
C85 N81 U1 135.4(9)
N82 N81 U1 120.0(7)
C83 N82 N81 111.5(11)
C83 N82 B2 127.5(11)
N81 N82 B2 121.0(9)
C14 C13 N12 109.1(13)
C14 C13 C16 128.6(12)
N12 C13 C16 122.3(12)
C13 C14 C15 105.6(12)
C13 C14 H14 127.20
C15 C14 H14 127.20
N11 C15 C14 112.1(11)
N11 C15 C17 121.9(13)
C14 C15 C17 126.0(12)
C13 C16 H16A 109.50
C13 C16 H16B 109.50
H16A C16 H16B 109.50
C13 C16 H16C 109.50
H16A C16 H16C 109.50
H16B C16 H16C 109.50
C15 C17 H17A 109.50
C15 C17 H17B 109.50
H17A C17 H17B 109.50
C15 C17 H17C 109.50
H17A C17 H17C 109.50
H17B C17 H17C 109.50
N22 C23 C24 107.7(13)
N22 C23 C26 126.3(12)
C24 C23 C26 126.0(13)
C23 C24 C25 103.5(13)
C23 C24 H24 128.30
C25 C24 H24 128.30
N21 C25 C24 113.7(12)
N21 C25 C27 119.0(12)
C24 C25 C27 127.3(13)
C23 C26 H26A 109.50
C23 C26 H26B 109.50
H26A C26 H26B 109.50
C23 C26 H26C 109.50
H26A C26 H26C 109.50
H26B C26 H26C 109.50
C25 C27 H27A 109.50
C25 C27 H27B 109.50
H27A C27 H27B 109.50
C25 C27 H27C 109.50
H27A C27 H27C 109.50
H27B C27 H27C 109.50
N32 C33 C34 108.1(12)
N32 C33 C36 122.9(13)
C34 C33 C36 128.9(12)
C33 C34 C35 106.7(11)
C33 C34 H34 126.70
C35 C34 H34 126.70
N31 C35 C34 107.7(11)
N31 C35 C37 122.8(12)
C34 C35 C37 129.5(12)
C33 C36 H36A 109.50
C33 C36 H36B 109.50
H36A C36 H36B 109.50
C33 C36 H36C 109.50
H36A C36 H36C 109.50
H36B C36 H36C 109.50
C35 C37 H37A 109.50
C35 C37 H37B 109.50
H37A C37 H37B 109.50
C35 C37 H37C 109.50
H37A C37 H37C 109.50
H37B C37 H37C 109.50
C42 C41 C46 115.4(15)
C42 C41 C40 124.8(15)
C46 C41 C40 119.6(15)
C41 C40 U1 132.8(14)
C41 C40 H40A 104.00
U1 C40 H40A 104.00
C41 C40 H40B 104.00
U1 C40 H40B 104.00
H40A C40 H40B 105.50
C43 C42 C41 122.1(18)
C43 C42 H42 118.90
C41 C42 H42 118.90
C42 C43 C44 121.7(17)
C42 C43 H43 119.10
C44 C43 H43 119.10
C45 C44 C43 118.1(16)
C45 C44 H44 120.90
C43 C44 H44 120.90
C44 C45 C46 121.9(17)
C44 C45 H45 119.00
C46 C45 H45 119.00
C45 C46 C41 120.7(17)
C45 C46 H46 119.70
C41 C46 H46 119.70
C64 C63 N62 107.3(13)
C64 C63 C66 133.5(15)
N62 C63 C66 119.2(13)
C63 C64 C65 108.9(13)
C63 C64 H64 125.50
C65 C64 H64 125.50
N61 C65 C64 109.6(12)
N61 C65 C67 122.6(14)
C64 C65 C67 127.7(13)
C63 C66 H66A 109.50
C63 C66 H66B 109.50
H66A C66 H66B 109.50
C63 C66 H66C 109.50
H66A C66 H66C 109.50
H66B C66 H66C 109.50
C65 C67 H67A 109.50
C65 C67 H67B 109.50
H67A C67 H67B 109.50
C65 C67 H67C 109.50
H67A C67 H67C 109.50
H67B C67 H67C 109.50
N72 C73 C74 108.6(12)
N72 C73 C76 125.4(14)
C74 C73 C76 126.0(13)
C73 C74 C75 104.0(12)
C73 C74 H74 128.00
C75 C74 H74 128.00
N71 C75 C74 111.9(12)
N71 C75 C77 121.8(13)
C74 C75 C77 126.3(13)
C73 C76 H76A 109.50
C73 C76 H76B 109.50
H76A C76 H76B 109.50
C73 C76 H76C 109.50
H76A C76 H76C 109.50
H76B C76 H76C 109.50
C75 C77 H77A 109.50
C75 C77 H77B 109.50
H77A C77 H77B 109.50
C75 C77 H77C 109.50
H77A C77 H77C 109.50
H77B C77 H77C 109.50
N82 C83 C84 107.2(13)
N82 C83 C86 124.9(13)
C84 C83 C86 127.9(13)
C83 C84 C85 105.7(13)
C83 C84 H84 127.10
C85 C84 H84 127.10
N81 C85 C84 110.9(13)
N81 C85 C87 121.9(12)
C84 C85 C87 127.2(13)
C83 C86 H86A 109.50
C83 C86 H86B 109.50
H86A C86 H86B 109.50
C83 C86 H86C 109.50
H86A C86 H86C 109.50
H86B C86 H86C 109.50
C85 C87 H87A 109.50
C85 C87 H87B 109.50
H87A C87 H87B 109.50
C85 C87 H87C 109.50
H87A C87 H87C 109.50
H87B C87 H87C 109.50
N12 B1 N32 111.9(11)
N12 B1 N22 109.3(11)
N32 B1 N22 111.2(12)
N12 B1 H1 108(5)
N32 B1 H1 117(5)
N22 B1 H1 98(5)
N62 B2 N82 111.3(11)
N62 B2 N72 112.1(11)
N82 B2 N72 112.2(12)
N62 B2 H2 123(6)
N82 B2 H2 107(6)
N72 B2 H2 90(6)

loop_
_geom_bond_atom_site_label_1
_geom_bond_atom_site_label_2
_geom_bond_distance
U1 N31 2.537(10)
U1 N21 2.538(10)
U1 C40 2.57(2)
U1 N81 2.573(10)
U1 N71 2.579(10)
U1 N11 2.638(12)
U1 N61 2.734(12)
U1 I40 3.09(2)
N11 C15 1.364(17)
N11 N12 1.410(15)
N12 C13 1.377(17)
N12 B1 1.505(19)
N21 C25 1.342(16)
N21 N22 1.365(14)
N22 C23 1.362(16)
N22 B1 1.576(18)
N31 C35 1.344(16)
N31 N32 1.360(14)
N32 C33 1.361(16)
N32 B1 1.54(2)
N61 C65 1.351(18)
N61 N62 1.391(16)
N62 C63 1.416(19)
N62 B2 1.512(19)
N71 C75 1.336(17)
N71 N72 1.397(14)
N72 C73 1.345(17)
N72 B2 1.544(18)
N81 C85 1.358(18)
N81 N82 1.394(14)
N82 C83 1.348(17)
N82 B2 1.525(19)
C13 C14 1.360(19)
C13 C16 1.509(19)
C14 C15 1.392(19)
C14 H14 0.9500
C15 C17 1.550(19)
C16 H16A 0.9800
C16 H16B 0.9800
C16 H16C 0.9800
C17 H17A 0.9800
C17 H17B 0.9800
C17 H17C 0.9800
C23 C24 1.38(2)
C23 C26 1.487(18)
C24 C25 1.39(2)
C24 H24 0.9500
C25 C27 1.51(2)
C26 H26A 0.9800
C26 H26B 0.9800
C26 H26C 0.9800
C27 H27A 0.9800
C27 H27B 0.9800
C27 H27C 0.9800
C33 C34 1.375(19)
C33 C36 1.51(2)
C34 C35 1.405(18)
C34 H34 0.9500
C35 C37 1.456(19)
C36 H36A 0.9800
C36 H36B 0.9800
C36 H36C 0.9800
C37 H37A 0.9800
C37 H37B 0.9800
C37 H37C 0.9800
C41 C42 1.40(2)
C41 C46 1.45(2)
C41 C40 1.47(3)
C40 H40A 0.9900
C40 H40B 0.9900
C42 C43 1.36(2)
C42 H42 0.9500
C43 C44 1.41(3)
C43 H43 0.9500
C44 C45 1.35(3)
C44 H44 0.9500
C45 C46 1.39(2)
C45 H45 0.9500
C46 H46 0.9500
C63 C64 1.343(19)
C63 C66 1.47(2)
C64 C65 1.36(2)
C64 H64 0.9500
C65 C67 1.470(19)
C66 H66A 0.9800
C66 H66B 0.9800
C66 H66C 0.9800
C67 H67A 0.9800
C67 H67B 0.9800
C67 H67C 0.9800
C73 C74 1.40(2)
C73 C76 1.471(19)
C74 C75 1.41(2)
C74 H74 0.9500
C75 C77 1.50(2)
C76 H76A 0.9800
C76 H76B 0.9800
C76 H76C 0.9800
C77 H77A 0.9800
C77 H77B 0.9800
C77 H77C 0.9800
C83 C84 1.40(2)
C83 C86 1.47(2)
C84 C85 1.40(2)
C84 H84 0.9500
C85 C87 1.49(2)
C86 H86A 0.9800
C86 H86B 0.9800
C86 H86C 0.9800
C87 H87A 0.9800
C87 H87B 0.9800
C87 H87C 0.9800
B1 H1 1.15(11)
B2 H2 1.07(12)

loop_
_geom_torsion_atom_site_label_1
_geom_torsion_atom_site_label_2
_geom_torsion_atom_site_label_3
_geom_torsion_atom_site_label_4
_geom_torsion
N31 U1 N11 C15 -132.3(14)
N21 U1 N11 C15 136.8(14)
C40 U1 N11 C15 169.9(13)
N81 U1 N11 C15 -36.0(13)
N71 U1 N11 C15 39.3(13)
N61 U1 N11 C15 -25.6(16)
I40 U1 N11 C15 176.2(14)
N31 U1 N11 N12 40.7(8)
N21 U1 N11 N12 -50.2(8)
C40 U1 N11 N12 -17.1(12)
N81 U1 N11 N12 136.9(8)
N71 U1 N11 N12 -147.7(8)
N61 U1 N11 N12 147.3(7)
I40 U1 N11 N12 -10.8(13)
C15 N11 N12 C13 -1.7(13)
U1 N11 N12 C13 -176.9(8)
C15 N11 N12 B1 -177.9(11)
U1 N11 N12 B1 6.9(14)
N31 U1 N21 C25 144.5(12)
C40 U1 N21 C25 58.5(12)
N81 U1 N21 C25 -131.1(11)
N71 U1 N21 C25 -64.7(12)
N11 U1 N21 C25 -143.5(12)
N61 U1 N21 C25 20.0(14)
I40 U1 N21 C25 65.5(13)
N31 U1 N21 N22 -15.1(9)
C40 U1 N21 N22 -101.1(10)
N81 U1 N21 N22 69.4(10)
N71 U1 N21 N22 135.7(9)
N11 U1 N21 N22 56.9(8)
N61 U1 N21 N22 -139.6(8)
I40 U1 N21 N22 -94.0(11)
C25 N21 N22 C23 -0.2(13)
U1 N21 N22 C23 164.6(8)
C25 N21 N22 B1 176.2(11)
U1 N21 N22 B1 -19.0(14)
N21 U1 N31 C35 -139.3(11)
C40 U1 N31 C35 -63.3(12)
N81 U1 N31 C35 74.8(11)
N71 U1 N31 C35 133.9(10)
N11 U1 N31 C35 151.1(11)
N61 U1 N31 C35 7.7(11)
I40 U1 N31 C35 -64.9(12)
N21 U1 N31 N32 9.5(9)
C40 U1 N31 N32 85.5(10)
N81 U1 N31 N32 -136.4(9)
N71 U1 N31 N32 -77.3(11)
N11 U1 N31 N32 -60.1(8)
N61 U1 N31 N32 156.5(8)
I40 U1 N31 N32 83.9(10)
C35 N31 N32 C33 0.1(15)
U1 N31 N32 C33 -154.1(9)
C35 N31 N32 B1 -173.6(12)
U1 N31 N32 B1 32.1(15)
N31 U1 N61 C65 -65.3(13)
N21 U1 N61 C65 50.0(15)
C40 U1 N61 C65 11.5(13)
N81 U1 N61 C65 -147.0(13)
N71 U1 N61 C65 138.0(13)
N11 U1 N61 C65 -157.9(11)
I40 U1 N61 C65 6.0(14)
N31 U1 N61 N62 147.4(7)
N21 U1 N61 N62 -97.2(9)
C40 U1 N61 N62 -135.8(9)
N81 U1 N61 N62 65.7(8)
N71 U1 N61 N62 -9.3(8)
N11 U1 N61 N62 54.8(10)
I40 U1 N61 N62 -141.3(10)
C65 N61 N62 C63 -2.3(13)
U1 N61 N62 C63 155.5(7)
C65 N61 N62 B2 162.1(11)
U1 N61 N62 B2 -40.1(13)
N31 U1 N71 C75 68.8(15)
N21 U1 N71 C75 -15.5(14)
C40 U1 N71 C75 -90.7(15)
N81 U1 N71 C75 132.0(14)
N11 U1 N71 C75 52.3(13)
N61 U1 N71 C75 -158.6(14)
I40 U1 N71 C75 -87.1(15)
N31 U1 N71 N72 -107.3(10)
N21 U1 N71 N72 168.4(9)
C40 U1 N71 N72 93.2(11)
N81 U1 N71 N72 -44.1(9)
N11 U1 N71 N72 -123.8(9)
N61 U1 N71 N72 25.2(9)
I40 U1 N71 N72 96.8(11)
C75 N71 N72 C73 3.1(15)
U1 N71 N72 C73 -179.8(8)
C75 N71 N72 B2 -172.6(12)
U1 N71 N72 B2 4.6(15)
N31 U1 N81 C85 18.3(13)
N21 U1 N81 C85 -63.8(15)
C40 U1 N81 C85 102.2(14)
N71 U1 N81 C85 -135.9(13)
N11 U1 N81 C85 -52.0(13)
N61 U1 N81 C85 134.3(13)
I40 U1 N81 C85 91.6(16)
N31 U1 N81 N82 -160.2(8)
N21 U1 N81 N82 117.7(8)
C40 U1 N81 N82 -76.2(11)
N71 U1 N81 N82 45.6(8)
N11 U1 N81 N82 129.6(9)
N61 U1 N81 N82 -44.2(8)
I40 U1 N81 N82 -86.9(13)
C85 N81 N82 C83 -4.8(14)
U1 N81 N82 C83 174.1(8)
C85 N81 N82 B2 174.8(12)
U1 N81 N82 B2 -6.3(14)
N11 N12 C13 C14 3.0(14)
B1 N12 C13 C14 178.9(12)
N11 N12 C13 C16 -175.1(11)
B1 N12 C13 C16 1(2)
N12 C13 C14 C15 -2.9(15)
C16 C13 C14 C15 175.0(13)
N12 N11 C15 C14 -0.1(14)
U1 N11 C15 C14 173.5(9)
N12 N11 C15 C17 -179.2(12)
U1 N11 C15 C17 -6(2)
C13 C14 C15 N11 1.9(16)
C13 C14 C15 C17 -179.0(14)
N21 N22 C23 C24 0.1(15)
B1 N22 C23 C24 -176.0(13)
N21 N22 C23 C26 -177.1(12)
B1 N22 C23 C26 7(2)
N22 C23 C24 C25 0.1(15)
C26 C23 C24 C25 177.3(13)
N22 N21 C25 C24 0.3(14)
U1 N21 C25 C24 -161.9(9)
N22 N21 C25 C27 179.2(12)
U1 N21 C25 C27 17.0(18)
C23 C24 C25 N21 -0.2(16)
C23 C24 C25 C27 -179.0(13)
N31 N32 C33 C34 -0.3(16)
B1 N32 C33 C34 173.0(13)
N31 N32 C33 C36 177.3(14)
B1 N32 C33 C36 -9(2)
N32 C33 C34 C35 0.3(17)
C36 C33 C34 C35 -177.1(16)
N32 N31 C35 C34 0.0(14)
U1 N31 C35 C34 150.8(9)
N32 N31 C35 C37 180.0(12)
U1 N31 C35 C37 -29.2(18)
C33 C34 C35 N31 -0.2(16)
C33 C34 C35 C37 179.9(14)
C42 C41 C40 U1 -108.8(19)
C46 C41 C40 U1 65(2)
N31 U1 C40 C41 -74.6(17)
N21 U1 C40 C41 10.6(16)
N81 U1 C40 C41 -161.4(13)
N71 U1 C40 C41 95.4(17)
N11 U1 C40 C41 -21(2)
N61 U1 C40 C41 167.9(18)
I40 U1 C40 C41 -62(7)
C46 C41 C42 C43 -1(2)
C40 C41 C42 C43 172.4(16)
C41 C42 C43 C44 2(3)
C42 C43 C44 C45 -2(3)
C43 C44 C45 C46 3(3)
C44 C45 C46 C41 -3(2)
C42 C41 C46 C45 2(2)
C40 C41 C46 C45 -172.3(15)
N61 N62 C63 C64 -0.2(13)
B2 N62 C63 C64 -163.8(12)
N61 N62 C63 C66 179.8(11)
B2 N62 C63 C66 16.2(19)
N62 C63 C64 C65 2.7(14)
C66 C63 C64 C65 -177.4(14)
N62 N61 C65 C64 4.0(14)
U1 N61 C65 C64 -143.5(10)
N62 N61 C65 C67 -172.0(12)
U1 N61 C65 C67 40.5(19)
C63 C64 C65 N61 -4.2(15)
C63 C64 C65 C67 171.5(13)
N71 N72 C73 C74 -1.3(15)
B2 N72 C73 C74 174.0(12)
N71 N72 C73 C76 177.0(12)
B2 N72 C73 C76 -8(2)
N72 C73 C74 C75 -0.9(16)
C76 C73 C74 C75 -179.2(14)
N72 N71 C75 C74 -3.7(16)
U1 N71 C75 C74 179.9(10)
N72 N71 C75 C77 174.0(13)
U1 N71 C75 C77 -3(2)
C73 C74 C75 N71 2.9(17)
C73 C74 C75 C77 -174.6(15)
N81 N82 C83 C84 3.6(15)
B2 N82 C83 C84 -176.0(13)
N81 N82 C83 C86 -174.9(12)
B2 N82 C83 C86 6(2)
N82 C83 C84 C85 -0.9(16)
C86 C83 C84 C85 177.5(14)
N82 N81 C85 C84 4.2(15)
U1 N81 C85 C84 -174.5(10)
N82 N81 C85 C87 -177.9(12)
U1 N81 C85 C87 3(2)
C83 C84 C85 N81 -2.1(17)
C83 C84 C85 C87 -179.9(14)
C13 N12 B1 N32 120.3(14)
N11 N12 B1 N32 -64.3(15)
C13 N12 B1 N22 -116.1(13)
N11 N12 B1 N22 59.3(15)
N31 N32 B1 N12 42.0(17)
C33 N32 B1 N12 -130.4(14)
N31 N32 B1 N22 -80.5(15)
C33 N32 B1 N22 107.1(16)
C23 N22 B1 N12 121.8(14)
N21 N22 B1 N12 -54.0(16)
C23 N22 B1 N32 -114.2(14)
N21 N22 B1 N32 70.0(15)
N61 N62 B2 N82 -34.5(16)
C63 N62 B2 N82 126.6(13)
N61 N62 B2 N72 92.1(14)
C63 N62 B2 N72 -106.8(14)
C83 N82 B2 N62 -113.7(14)
N81 N82 B2 N62 66.8(15)
C83 N82 B2 N72 119.8(14)
N81 N82 B2 N72 -59.7(15)
C73 N72 B2 N62 120.1(14)
N71 N72 B2 N62 -65.0(16)
C73 N72 B2 N82 -113.8(15)
N71 N72 B2 N82 61.0(15)

loop_
_platon_squeeze_void_nr
_platon_squeeze_void_average_x
_platon_squeeze_void_average_y
_platon_squeeze_void_average_z
_platon_squeeze_void_volume
_platon_squeeze_void_count_electrons
_platon_squeeze_void_content
1 0.161 0.672 0.466 38 1 ' '
2 0.260 0.326 0.701 11 0 ' '
3 0.740 0.674 0.299 11 0 ' '
4 0.839 0.327 0.534 38 1 ' '
